data_7013584
loop_
_publ_author_name
'Sokolov, Maxim N.'
'Izarova, Natalya V.'
'Virovets, Alexander V.'
'Fedin, Vladimir P.'
'Starikova, Zoya A.'
'Antipin, Mikhail Yu.'

_publ_section_title
;
 Preparation and structure of [Sn8W18O66]8? ? a 26-nuclear
 stannotungstate with a hexagonal belt of six Sn(ii) ions with
 outward-looking lone pairs
;
_journal_issue 23
_journal_name_full 'Dalton Transactions'
_journal_page_first 4389
_journal_paper_doi 10.1039/b310235a
_journal_year 2003
_chemical_formula_structural '12(Na +1), W18 Sn8 O66 -8, 4 (H O -1), 46(H2 O)'
_chemical_formula_sum 'H96 Na12 O116 Sn8 W18'
_chemical_formula_weight 6487.47
_chemical_name_systematic
;
?
;
_space_group_IT_number 194
_symmetry_cell_setting hexagonal
_symmetry_space_group_name_Hall '-P 6c 2c'
_symmetry_space_group_name_H-M 'P 63/m m c'
_atom_sites_solution_hydrogens geom
_atom_sites_solution_primary direct
_atom_sites_solution_secondary difmap
_audit_creation_method SHELXL-97
_cell_angle_alpha 90.00
_cell_angle_beta 90.00
_cell_angle_gamma 120.00
_cell_formula_units_Z 2
_cell_length_a 14.478(8)
_cell_length_b 14.478(8)
_cell_length_c 32.08(2)
_cell_measurement_reflns_used 994
_cell_measurement_temperature 110(2)
_cell_measurement_theta_max 27.85
_cell_measurement_theta_min 3.08
_cell_volume 5823(6)
_computing_cell_refinement 'SAINTPlus (Bruker, 1998a)'
_computing_data_collection 'SMART (Bruker, 1998b)'
_computing_data_reduction 'SAINTPlus (Bruker, 1998a)'
_computing_molecular_graphics 'SHELXTL ver. 5.1 (Sheldrick, 1998b)'
_computing_publication_material 'SHELXTL ver. 5.1 (Sheldrick, 1998b)'
_computing_structure_refinement 'SHELXTL ver. 5.1 (Sheldrick, 1998b)'
_computing_structure_solution 'SHELXTL ver. 5.1 (Sheldrick, 1998b)'
_diffrn_ambient_temperature 110(2)
_diffrn_measured_fraction_theta_full 0.994
_diffrn_measured_fraction_theta_max 0.994
_diffrn_measurement_device_type 'Bruker SMART 1000 CCD area detector'
_diffrn_measurement_method 'phi and omega scans'
_diffrn_radiation_monochromator graphite
_diffrn_radiation_source 'fine-focus sealed tube'
_diffrn_radiation_type MoK\a
_diffrn_radiation_wavelength 0.71073
_diffrn_reflns_av_R_equivalents 0.1530
_diffrn_reflns_av_sigmaI/netI 0.0575
_diffrn_reflns_limit_h_max 19
_diffrn_reflns_limit_h_min -16
_diffrn_reflns_limit_k_max 14
_diffrn_reflns_limit_k_min -19
_diffrn_reflns_limit_l_max 41
_diffrn_reflns_limit_l_min -42
_diffrn_reflns_number 42631
_diffrn_reflns_theta_full 28.14
_diffrn_reflns_theta_max 28.14
_diffrn_reflns_theta_min 1.27
_diffrn_standards_decay_% 0
_diffrn_standards_number 0
_exptl_absorpt_coefficient_mu 19.538
_exptl_absorpt_correction_T_max 0.492
_exptl_absorpt_correction_T_min 0.071
_exptl_absorpt_correction_type multi-scan
_exptl_absorpt_process_details 'SADABS (Sheldrick, 1998a)'
_exptl_crystal_colour orange
_exptl_crystal_density_diffrn 3.700
_exptl_crystal_density_method 'not measured'
_exptl_crystal_description block
_exptl_crystal_F_000 5776
_exptl_crystal_size_max 0.35
_exptl_crystal_size_mid 0.30
_exptl_crystal_size_min 0.25
_refine_diff_density_max 8.733
_refine_diff_density_min -5.891
_refine_diff_density_rms 0.635
_refine_ls_extinction_coef 0.000080(19)
_refine_ls_extinction_expression Fc^*^=kFc[1+0.001xFc^2^\l^3^/sin(2\q)]^-1/4^
_refine_ls_extinction_method SHELXL
_refine_ls_goodness_of_fit_ref 1.137
_refine_ls_hydrogen_treatment constr
_refine_ls_matrix_type full
_refine_ls_number_parameters 148
_refine_ls_number_reflns 2695
_refine_ls_number_restraints 0
_refine_ls_restrained_S_all 1.137
_refine_ls_R_factor_all 0.1191
_refine_ls_R_factor_gt 0.0632
_refine_ls_shift/su_max 0.001
_refine_ls_shift/su_mean 0.000
_refine_ls_structure_factor_coef Fsqd
_refine_ls_weighting_details 'calc w=1/[\s^2^(Fo^2^)+(0.0821P)^2^+473.3398P] where P=(Fo^2^+2Fc^2^)/3'
_refine_ls_weighting_scheme calc
_refine_ls_wR_factor_gt 0.1516
_refine_ls_wR_factor_ref 0.1980
_reflns_number_gt 1718
_reflns_number_total 2695
_reflns_threshold_expression I>2\s(I)
_cod_data_source_file b310235a.txt
_cod_data_source_block compound1
_cod_depositor_comments
;
The following automatic conversions were performed:
'_symmetry_cell_setting' value 'Hexagonal' changed to 'hexagonal'
according to '/home/saulius/struct/CIF-dictionaries/cif_core.dic'
dictionary named 'cif_core.dic' version 2.4.1 from 2010-06-29.

Automatic conversion script
Id: cif_fix_enum 1527 2010-12-29 10:47:43Z saulius 
;
_cod_original_cell_volume 5823,47(60)
_cod_database_code 7013584

loop_
_symmetry_equiv_pos_as_xyz
'x, y, z'
'-x, -y, z+1/2'
'-y, x-y, z'
'-x+y, -x, z'
'x-y, x, z+1/2'
'y, -x+y, z+1/2'
'x-y, -y, -z'
'-x, -x+y, -z'
'y, x, -z'
'-y, -x, -z+1/2'
'x, x-y, -z+1/2'
'-x+y, y, -z+1/2'
'-x, -y, -z'
'x, y, -z-1/2'
'y, -x+y, -z'
'x-y, x, -z'
'-x+y, -x, -z-1/2'
'-y, x-y, -z-1/2'
'-x+y, y, z'
'x, x-y, z'
'-y, -x, z'
'y, x, z-1/2'
'-x, -x+y, z-1/2'
'x-y, -y, z-1/2'

loop_
_atom_site_label
_atom_site_type_symbol
_atom_site_fract_x
_atom_site_fract_y
_atom_site_fract_z
_atom_site_U_iso_or_equiv
_atom_site_adp_type
_atom_site_occupancy
_atom_site_symmetry_multiplicity
_atom_site_calc_flag
_atom_site_refinement_flags
_atom_site_disorder_assembly
_atom_site_disorder_group
Na1 Na 0.5031(17) -0.2484(9) 0.5764(6) 0.064(5) Uani 1 2 d S . .
Na2 Na 0.7589(15) 0.0000 0.5000 0.077(6) Uani 1 2 d S . .
O1N O 0.3333 -0.3333 0.5378(15) 0.063(16) Uani 1 6 d S . .
O2N O 0.4056(15) -0.189(3) 0.6229(12) 0.076(11) Uani 1 2 d S . .
O3N O 0.5831(19) -0.0880(17) 0.5392(6) 0.057(6) Uani 1 1 d . . .
O4N O 0.674(5) -0.163(2) 0.6070(11) 0.12(2) Uani 1 2 d S . .
W1 W 0.58232(5) 0.16464(10) 0.57206(3) 0.0191(3) Uani 1 2 d S . .
W2 W 0.65712(7) 0.08972(7) 0.65438(2) 0.0199(3) Uani 1 1 d . . .
Sn1 Sn 0.80945(12) 0.19055(12) 0.7500 0.0206(6) Uani 1 4 d S . .
Sn2 Sn 0.52341(18) 0.0468(4) 0.7500 0.0455(10) Uani 1 4 d S . .
Sn3 Sn 0.6667 0.3333 0.68083(9) 0.0158(7) Uani 1 6 d S . .
O1 O 0.5581(9) 0.1161(19) 0.5224(6) 0.030(5) Uani 1 2 d S . .
O2 O 0.7265(9) 0.2735(9) 0.5655(6) 0.025(5) Uani 1 2 d S . .
O3 O 0.6313(12) 0.0754(11) 0.5947(4) 0.021(3) Uani 1 1 d . . .
O4 O 0.7947(8) 0.2053(8) 0.6434(6) 0.021(4) Uani 1 2 d S . .
O5 O 0.6825(13) -0.0134(13) 0.6587(4) 0.030(4) Uani 1 1 d . . .
O6 O 0.5059(8) 0.0118(16) 0.6619(6) 0.026(5) Uani 1 2 d S . .
O7 O 0.6712(12) 0.1367(12) 0.7093(4) 0.020(3) Uani 1 1 d . . .
O8 O 0.5995(7) 0.1989(14) 0.6397(6) 0.017(4) Uani 1 2 d S . .
O2W O 0.695(2) -0.1526(12) 0.4565(9) 0.060(9) Uani 1 2 d S . .
O3W O 0.827(6) -0.086(3) 0.5463(19) 0.19(3) Uani 1 2 d S . .
O4W O 0.695(9) -0.153(4) 0.7500 0.17(4) Uani 1 4 d S . .
O5W O 0.511(5) -0.244(2) 0.717(2) 0.16(2) Uani 1 2 d S . .
O6W O 0.942(6) 0.058(6) 0.636(8) 0.39(17) Uani 0.50 2 d SP . .

loop_
_atom_site_aniso_label
_atom_site_aniso_U_11
_atom_site_aniso_U_22
_atom_site_aniso_U_33
_atom_site_aniso_U_23
_atom_site_aniso_U_13
_atom_site_aniso_U_12
Na1 0.099(16) 0.059(7) 0.047(10) -0.007(5) -0.014(10) 0.050(8)
Na2 0.071(10) 0.057(12) 0.097(16) -0.014(11) -0.007(6) 0.028(6)
O1N 0.08(3) 0.08(3) 0.03(2) 0.000 0.000 0.041(13)
O2N 0.056(14) 0.09(3) 0.09(3) -0.05(2) -0.026(11) 0.044(13)
O3N 0.088(17) 0.061(14) 0.033(10) -0.024(10) -0.002(11) 0.047(13)
O4N 0.27(6) 0.095(18) 0.045(19) -0.021(15) -0.04(3) 0.14(3)
W1 0.0267(5) 0.0249(6) 0.0051(5) -0.0013(4) -0.0006(2) 0.0125(3)
W2 0.0320(5) 0.0243(5) 0.0069(4) -0.0022(3) -0.0021(3) 0.0167(4)
Sn1 0.0280(11) 0.0280(11) 0.0085(12) 0.000 0.000 0.0161(13)
Sn2 0.0549(18) 0.051(2) 0.0290(18) 0.000 0.000 0.0257(12)
Sn3 0.0224(10) 0.0224(10) 0.0025(13) 0.000 0.000 0.0112(5)
O1 0.041(11) 0.028(12) 0.016(10) -0.001(9) -0.001(5) 0.014(6)
O2 0.031(9) 0.031(9) 0.007(9) -0.004(4) 0.004(4) 0.012(10)
O3 0.028(8) 0.023(7) 0.009(6) -0.004(6) 0.002(6) 0.010(6)
O4 0.027(8) 0.027(8) 0.010(9) -0.001(4) 0.001(4) 0.014(9)
O5 0.042(10) 0.027(8) 0.021(7) -0.004(7) 0.002(7) 0.017(8)
O6 0.049(11) 0.015(10) 0.004(8) -0.001(7) -0.001(4) 0.007(5)
O7 0.023(7) 0.026(8) 0.013(6) -0.008(6) -0.003(6) 0.014(6)
O8 0.026(8) 0.003(8) 0.013(9) -0.002(7) -0.001(4) 0.002(4)
O2W 0.05(2) 0.075(17) 0.044(17) -0.016(8) -0.032(15) 0.027(10)
O3W 0.31(9) 0.15(3) 0.16(6) -0.07(3) -0.14(6) 0.15(5)
O4W 0.37(14) 0.15(4) 0.05(3) 0.000 0.000 0.19(7)
O5W 0.15(5) 0.12(3) 0.22(7) 0.01(2) 0.02(5) 0.08(3)
O6W 0.12(6) 0.12(6) 0.8(5) -0.18(12) 0.18(12) 0.00(8)

loop_
_atom_type_symbol
_atom_type_description
_atom_type_scat_dispersion_real
_atom_type_scat_dispersion_imag
_atom_type_scat_source
H H 0.0000 0.0000 'International Tables Vol C Tables 4.2.6.8 and 6.1.1.4'
O O 0.0106 0.0060 'International Tables Vol C Tables 4.2.6.8 and 6.1.1.4'
Na Na 0.0362 0.0249 'International Tables Vol C Tables 4.2.6.8 and 6.1.1.4'
Sn Sn -0.6537 1.4246 'International Tables Vol C Tables 4.2.6.8 and 6.1.1.4'
W W -0.8490 6.8722 'International Tables Vol C Tables 4.2.6.8 and 6.1.1.4'

loop_
_geom_angle_atom_site_label_1
_geom_angle_atom_site_label_2
_geom_angle_atom_site_label_3
_geom_angle
_geom_angle_site_symmetry_1
_geom_angle_site_symmetry_3
_geom_angle_publ_flag
O1N Na1 O2N 82.9(11) . . ?
O1N Na1 O2N 82.9(11) . 4_655 ?
O2N Na1 O2N 78(2) . 4_655 ?
O3N Na1 O1N 96.6(10) 20_545 . ?
O3N Na1 O1N 96.6(10) . . ?
O3N Na1 O2N 170.9(13) 20_545 . ?
O3N Na1 O2N 92.6(11) . . ?
O3N Na1 O2N 92.6(11) 20_545 4_655 ?
O3N Na1 O2N 170.9(13) . 4_655 ?
O3N Na1 O3N 96.5(12) 20_545 . ?
O3N Na1 O4N 79.7(11) 20_545 . ?
O3N Na1 O4N 79.7(11) . . ?
O4N Na1 O1N 174.4(17) . . ?
O4N Na1 O2N 101.4(11) . . ?
O4N Na1 O2N 101.4(11) . 4_655 ?
O3N Na2 O3N 82.5(12) 7_556 . ?
O2W Na2 O3N 89.8(10) 15_666 7_556 ?
O2W Na2 O3N 96.6(7) . 7_556 ?
O2W Na2 O3N 96.6(7) 15_666 . ?
O2W Na2 O3N 89.8(10) . . ?
O2W Na2 O2W 171.5(17) 15_666 . ?
O2W Na2 O3W 87.2(12) 15_666 . ?
O2W Na2 O3W 87.2(10) . . ?
O2W Na2 O3W 87.2(10) 15_666 15_666 ?
O2W Na2 O3W 87.2(12) . 15_666 ?
O3W Na2 O3N 172(2) . 7_556 ?
O3W Na2 O3N 90(2) 15_666 7_556 ?
O3W Na2 O3N 90(2) . . ?
O3W Na2 O3N 172(2) 15_666 . ?
O3W Na2 O3W 97(4) . 15_666 ?
Na1 O1N Na1 96.9(14) 3_545 . ?
Na1 O1N Na1 96.9(14) 3_545 4_655 ?
Na1 O1N Na1 96.9(14) . 4_655 ?
Na1 O2N Na1 95.7(15) 3_545 . ?
Na1 O3N Na2 128.7(10) . . ?
O1 W1 O2 98.9(8) . . ?
O1 W1 O2 98.9(8) . 4_665 ?
O1 W1 O3 98.4(7) . 19_655 ?
O1 W1 O3 98.4(7) . . ?
O1 W1 O8 170.3(9) . . ?
O2 W1 O2 86.5(14) . 4_665 ?
O2 W1 O3 162.6(7) . 19_655 ?
O2 W1 O3 88.7(8) 4_665 19_655 ?
O2 W1 O3 88.7(8) . . ?
O2 W1 O3 162.6(7) 4_665 . ?
O2 W1 O8 88.2(6) . . ?
O2 W1 O8 88.2(6) 4_665 . ?
O3 W1 O3 90.9(9) 19_655 . ?
O3 W1 O8 74.9(5) 19_655 . ?
O3 W1 O8 74.9(5) . . ?
O3 W2 O8 75.0(6) . . ?
O4 W2 O3 88.4(7) . . ?
O4 W2 O6 159.5(8) . . ?
O4 W2 O8 86.2(7) . . ?
O5 W2 O3 95.7(6) . . ?
O5 W2 O4 101.3(8) . . ?
O5 W2 O6 99.0(8) . . ?
O5 W2 O7 102.1(6) . . ?
O5 W2 O8 168.1(7) . . ?
O6 W2 O3 87.6(7) . . ?
O6 W2 O8 73.4(6) . . ?
O7 W2 O3 162.1(6) . . ?
O7 W2 O4 88.8(7) . . ?
O7 W2 O6 88.9(7) . . ?
O7 W2 O8 87.2(7) . . ?
O7 Sn1 O7 121.9(7) 10_666 . ?
O7 Sn1 O7 79.2(8) 10_666 14_557 ?
O7 Sn1 O7 73.5(7) . 14_557 ?
O7 Sn1 O7 73.5(7) 10_666 21_665 ?
O7 Sn1 O7 79.2(8) . 21_665 ?
O7 Sn1 O7 121.9(7) 14_557 21_665 ?
O7 Sn2 O7 69.9(7) 14_557 . ?
O7 Sn2 O7 81.6(7) 14_557 12_656 ?
O7 Sn2 O7 120.7(7) . 12_656 ?
O7 Sn2 O7 120.7(7) 14_557 19_655 ?
O7 Sn2 O7 81.6(7) . 19_655 ?
O7 Sn2 O7 69.9(7) 12_656 19_655 ?
O8 Sn3 O8 86.0(7) . 3_655 ?
O8 Sn3 O8 86.0(7) . 4_665 ?
O8 Sn3 O8 86.0(7) 3_655 4_665 ?
W1 O2 W1 150.1(13) . 3_655 ?
W1 O3 W2 114.9(7) . . ?
W2 O4 W2 152.5(11) . 21_665 ?
W2 O6 W2 116.5(10) 19_655 . ?
W2 O7 Sn1 127.6(7) . . ?
W2 O7 Sn2 115.7(7) . . ?
Sn1 O7 Sn2 107.1(5) . . ?
W2 O8 W1 95.1(6) . . ?
W2 O8 W1 95.1(6) 19_655 . ?
W2 O8 W2 96.6(7) . 19_655 ?
Sn3 O8 W1 139.2(9) . . ?
Sn3 O8 W2 111.3(6) . . ?
Sn3 O8 W2 111.3(6) . 19_655 ?
Na2 O2W Na2 94.6(11) . 16_546 ?
Na2 O3W Na2 91.0(17) . 16_546 ?

loop_
_geom_bond_atom_site_label_1
_geom_bond_atom_site_label_2
_geom_bond_distance
_geom_bond_site_symmetry_2
_geom_bond_publ_flag
Na1 O1N 2.46(3) . ?
Na1 O2N 2.49(3) . ?
Na1 O2N 2.49(3) 4_655 ?
Na1 O3N 2.34(3) 20_545 ?
Na1 O3N 2.34(3) . ?
Na1 O4N 2.36(5) . ?
Na2 O3N 2.54(3) 7_556 ?
Na2 O3N 2.54(3) . ?
Na2 O2W 2.375(17) 15_666 ?
Na2 O2W 2.375(17) . ?
Na2 O3W 2.45(4) . ?
Na2 O3W 2.45(4) 15_666 ?
O1N Na1 2.46(3) 3_545 ?
O1N Na1 2.46(3) 4_655 ?
O2N Na1 2.49(3) 3_545 ?
W1 O1 1.70(2) . ?
W1 O2 1.896(6) . ?
W1 O2 1.896(6) 4_665 ?
W1 O3 1.902(15) 19_655 ?
W1 O3 1.902(15) . ?
W1 O8 2.213(18) . ?
W2 O3 1.942(13) . ?
W2 O4 1.887(5) . ?
W2 O5 1.713(16) . ?
W2 O6 1.912(11) . ?
W2 O7 1.863(13) . ?
W2 O8 2.177(12) . ?
Sn1 O7 2.181(14) 10_666 ?
Sn1 O7 2.181(14) . ?
Sn1 O7 2.181(14) 14_557 ?
Sn1 O7 2.181(14) 21_665 ?
Sn2 O7 2.278(15) 14_557 ?
Sn2 O7 2.278(15) . ?
Sn2 O7 2.278(15) 12_656 ?
Sn2 O7 2.278(15) 19_655 ?
Sn3 O8 2.139(18) . ?
Sn3 O8 2.139(18) 3_655 ?
Sn3 O8 2.139(18) 4_665 ?
O2 W1 1.896(6) 3_655 ?
O4 W2 1.887(5) 21_665 ?
O6 W2 1.912(11) 19_655 ?
O8 W2 2.177(12) 19_655 ?
O2W Na2 2.375(17) 16_546 ?
O3W Na2 2.45(4) 16_546 ?
